data_7716325
loop_
_publ_author_name
'Kobayashi, Fumiya'
'Yoshida, Azuki'
'Gemba, Misato'
'Takatsu, Yuta'
'Tadokoro, Makoto'

_publ_section_title
;
 Solvent vapour-responsive structural transformations in molecular
 crystals composed of a luminescent mononuclear aluminium(III) complex.
;
_journal_issue 28
_journal_name_full 'Dalton transactions (Cambridge, England : 2003)'
_journal_page_first 11689
_journal_page_last 11696
_journal_paper_doi 10.1039/d4dt00747f
_journal_volume 53
_journal_year 2024
_chemical_formula_moiety 'C18 H18 Al N O5, C3 H6 O'
_chemical_formula_sum 'C21 H24 Al N O6'
_chemical_formula_weight 413.39
_space_group_crystal_system orthorhombic
_space_group_IT_number 61
_space_group_name_Hall '-P 2ac 2ab'
_space_group_name_H-M_alt 'P b c a'
_atom_sites_solution_hydrogens mixed
_audit_creation_date 2024-02-17
_audit_creation_method
;
Olex2 1.3
(compiled 2020.11.12 svn.r5f609507 for OlexSys, GUI svn.r6272)
;
_audit_update_record
;
2024-03-04 deposited with the CCDC.	2024-06-05 downloaded from the CCDC.
;
_cell_angle_alpha 90
_cell_angle_beta 90
_cell_angle_gamma 90
_cell_formula_units_Z 8
_cell_length_a 20.5632(7)
_cell_length_b 8.3967(2)
_cell_length_c 23.2444(7)
_cell_measurement_reflns_used 9938
_cell_measurement_temperature 173(2)
_cell_measurement_theta_max 27.40
_cell_measurement_theta_min 2.64
_cell_volume 4013.4(2)
_computing_cell_refinement 'SAINT V8.38A (Bruker, 2018)'
_computing_data_reduction 'SAINT V8.38A (Bruker, 2018)'
_computing_molecular_graphics 'Olex2 1.3 (Dolomanov et al., 2009)'
_computing_publication_material 'Olex2 1.3 (Dolomanov et al., 2009)'
_computing_structure_refinement 'SHELXL 2018/1 (Sheldrick, 2015)'
_computing_structure_solution 'SHELXT 2014/5 (Sheldrick, 2014)'
_diffrn_ambient_temperature 173.15
_diffrn_measured_fraction_theta_full 0.999
_diffrn_measured_fraction_theta_max 0.999
_diffrn_measurement_device_type 'Bruker D8QUEST'
_diffrn_measurement_method '\f and \w scans'
_diffrn_radiation_type MoK\a
_diffrn_radiation_wavelength 0.71073
_diffrn_reflns_av_R_equivalents 0.0694
_diffrn_reflns_av_unetI/netI 0.0306
_diffrn_reflns_Laue_measured_fraction_full 0.999
_diffrn_reflns_Laue_measured_fraction_max 0.999
_diffrn_reflns_limit_h_max 25
_diffrn_reflns_limit_h_min -25
_diffrn_reflns_limit_k_max 9
_diffrn_reflns_limit_k_min -10
_diffrn_reflns_limit_l_max 29
_diffrn_reflns_limit_l_min -29
_diffrn_reflns_number 44796
_diffrn_reflns_point_group_measured_fraction_full 0.999
_diffrn_reflns_point_group_measured_fraction_max 0.999
_diffrn_reflns_theta_full 25.242
_diffrn_reflns_theta_max 26.368
_diffrn_reflns_theta_min 2.645
_diffrn_source_current 1.4
_diffrn_source_power 0.07
_diffrn_source_voltage 50.0
_diffrn_standards_number 0
_exptl_absorpt_coefficient_mu 0.140
_exptl_absorpt_correction_T_max 0.7456
_exptl_absorpt_correction_T_min 0.6670
_exptl_absorpt_correction_type multi-scan
_exptl_absorpt_process_details
;
SADABS-2016/2 (Bruker,2016/2) was used for absorption correction.
wR2(int) was 0.1780 before and 0.0734 after correction.
The Ratio of minimum to maximum transmission is 0.8946.
The \l/2 correction factor is Not present.
;
_exptl_crystal_colour yellow
_exptl_crystal_colour_primary yellow
_exptl_crystal_density_diffrn 1.368
_exptl_crystal_description block
_exptl_crystal_F_000 1744
_exptl_crystal_size_max 0.5
_exptl_crystal_size_mid 0.5
_exptl_crystal_size_min 0.4
_refine_diff_density_max 0.219
_refine_diff_density_min -0.318
_refine_diff_density_rms 0.050
_refine_ls_extinction_method none
_refine_ls_goodness_of_fit_ref 1.071
_refine_ls_hydrogen_treatment constr
_refine_ls_matrix_type full
_refine_ls_number_parameters 267
_refine_ls_number_reflns 4098
_refine_ls_number_restraints 0
_refine_ls_restrained_S_all 1.071
_refine_ls_R_factor_all 0.0613
_refine_ls_R_factor_gt 0.0407
_refine_ls_shift/su_max 0.000
_refine_ls_shift/su_mean 0.000
_refine_ls_structure_factor_coef Fsqd
_refine_ls_weighting_details 'w=1/[\s^2^(Fo^2^)+(0.0353P)^2^+3.0752P] where P=(Fo^2^+2Fc^2^)/3'
_refine_ls_weighting_scheme calc
_refine_ls_wR_factor_gt 0.0916
_refine_ls_wR_factor_ref 0.1068
_reflns_Friedel_coverage 0.000
_reflns_number_gt 3206
_reflns_number_total 4098
_reflns_threshold_expression 'I > 2\s(I)'
_cod_data_source_file d4dt00747f2.cif
_cod_data_source_block Alsap_Me2CO
_cod_depositor_comments 'Adding full bibliography for 7716325--7716327.cif.'
_cod_database_code 7716325
_shelx_shelxl_version_number 2018/1
_shelx_space_group_comment
;
The symmetry employed for this shelxl refinement is uniquely defined
by the following loop, which should always be used as a source of
symmetry information in preference to the above space-group names.
They are only intended as comments.
;
_shelx_estimated_absorpt_t_max 0.946
_shelx_estimated_absorpt_t_min 0.934
_olex2_refinement_description
;
1. Fixed Uiso
 At 1.2 times of:
  All C(H) groups
 At 1.5 times of:
  All C(H,H,H) groups, All O(H,H) groups
2.a Rotating group:
 O5(H5A,H5B)
2.b Aromatic/amide H refined with riding coordinates:
 C12(H12), C11(H11), C10(H10), C9(H9), C7(H7), C5(H5), C4(H4), C3(H3), C2(H2),
 C16(H16)
2.c Idealised Me refined as rotating group:
 C14(H14A,H14B,H14C), C18(H18A,H18B,H18C), C20(H20A,H20B,H20C), C21(H21A,H21B,
 H21C)
;
_olex2_submission_special_instructions 'No special instructions were received'

loop_
_space_group_symop_operation_xyz
'x, y, z'
'-x+1/2, -y, z+1/2'
'-x, y+1/2, -z+1/2'
'x+1/2, -y+1/2, -z'
'-x, -y, -z'
'x-1/2, y, -z-1/2'
'x, -y-1/2, z-1/2'
'-x-1/2, y-1/2, z'

loop_
_atom_site_label
_atom_site_type_symbol
_atom_site_fract_x
_atom_site_fract_y
_atom_site_fract_z
_atom_site_U_iso_or_equiv
_atom_site_adp_type
_atom_site_occupancy
_atom_site_site_symmetry_order
_atom_site_calc_flag
_atom_site_refinement_flags_posn
_atom_site_refinement_flags_adp
_atom_site_refinement_flags_occupancy
_atom_site_disorder_assembly
_atom_site_disorder_group
Al1 Al 0.41573(2) 0.61671(6) 0.43532(2) 0.02108(14) Uani 1 1 d . . . . .
O2 O 0.42484(6) 0.60595(15) 0.51571(5) 0.0241(3) Uani 1 1 d . . . . .
N1 N 0.33320(7) 0.49537(17) 0.45125(6) 0.0221(3) Uani 1 1 d . . . . .
C13 C 0.37550(9) 0.5356(2) 0.54386(8) 0.0244(4) Uani 1 1 d . . . . .
C12 C 0.37305(9) 0.5239(2) 0.60384(8) 0.0310(4) Uani 1 1 d . . . . .
H12 H 0.406169 0.570955 0.626706 0.037 Uiso 1 1 calc R U . . .
O1 O 0.39982(6) 0.60633(16) 0.35791(5) 0.0272(3) Uani 1 1 d . . . . .
O3 O 0.49586(6) 0.71809(15) 0.42679(5) 0.0267(3) Uani 1 1 d . . . . .
C11 C 0.32195(10) 0.4432(3) 0.62978(8) 0.0359(5) Uani 1 1 d . . . . .
H11 H 0.320602 0.434893 0.670522 0.043 Uiso 1 1 calc R U . . .
C10 C 0.27288(10) 0.3744(3) 0.59732(9) 0.0356(5) Uani 1 1 d . . . . .
H10 H 0.238667 0.318041 0.615736 0.043 Uiso 1 1 calc R U . . .
O4 O 0.37040(6) 0.81290(14) 0.44122(5) 0.0253(3) Uani 1 1 d . . . . .
O5 O 0.46275(6) 0.41479(14) 0.42951(5) 0.0237(3) Uani 1 1 d . . . . .
H5A H 0.500619 0.423657 0.445963 0.036 Uiso 1 1 d R U . . .
H5B H 0.471650 0.395768 0.393543 0.036 Uiso 1 1 d R U . . .
C9 C 0.27387(9) 0.3882(2) 0.53790(8) 0.0295(4) Uani 1 1 d . . . . .
H9 H 0.240162 0.342193 0.515431 0.035 Uiso 1 1 calc R U . . .
C8 C 0.32458(9) 0.4700(2) 0.51133(7) 0.0235(4) Uani 1 1 d . . . . .
O6 O 0.48790(8) 0.2966(2) 0.31700(7) 0.0532(5) Uani 1 1 d . . . . .
C7 C 0.29410(9) 0.4350(2) 0.41368(8) 0.0242(4) Uani 1 1 d . . . . .
H7 H 0.258054 0.375216 0.427363 0.029 Uiso 1 1 calc R U . . .
C6 C 0.30151(9) 0.4522(2) 0.35236(8) 0.0254(4) Uani 1 1 d . . . . .
C5 C 0.25466(10) 0.3788(2) 0.31704(8) 0.0320(4) Uani 1 1 d . . . . .
H5 H 0.219442 0.323195 0.334256 0.038 Uiso 1 1 calc R U . . .
C4 C 0.25898(10) 0.3862(3) 0.25801(9) 0.0378(5) Uani 1 1 d . . . . .
H4 H 0.227456 0.335170 0.234506 0.045 Uiso 1 1 calc R U . . .
C3 C 0.31024(10) 0.4697(3) 0.23342(9) 0.0384(5) Uani 1 1 d . . . . .
H3 H 0.313314 0.476017 0.192700 0.046 Uiso 1 1 calc R U . . .
C2 C 0.35666(10) 0.5435(3) 0.26669(8) 0.0321(5) Uani 1 1 d . . . . .
H2 H 0.390992 0.600081 0.248531 0.039 Uiso 1 1 calc R U . . .
C1 C 0.35418(9) 0.5366(2) 0.32728(8) 0.0252(4) Uani 1 1 d . . . . .
C14 C 0.57785(9) 0.9146(3) 0.41781(9) 0.0363(5) Uani 1 1 d . . . . .
H14A H 0.585437 0.933214 0.376730 0.054 Uiso 1 1 calc R U . . .
H14B H 0.606578 0.829347 0.431342 0.054 Uiso 1 1 calc R U . . .
H14C H 0.586951 1.012446 0.439333 0.054 Uiso 1 1 calc R U . . .
C15 C 0.50828(9) 0.8668(2) 0.42702(7) 0.0250(4) Uani 1 1 d . . . . .
C16 C 0.46139(9) 0.9834(2) 0.43409(9) 0.0311(4) Uani 1 1 d . . . . .
H16 H 0.475202 1.091373 0.434689 0.037 Uiso 1 1 calc R U . . .
C17 C 0.39524(9) 0.9524(2) 0.44037(8) 0.0253(4) Uani 1 1 d . . . . .
C18 C 0.34933(10) 1.0895(2) 0.44568(10) 0.0361(5) Uani 1 1 d . . . . .
H18A H 0.323203 1.097943 0.410554 0.054 Uiso 1 1 calc R U . . .
H18B H 0.374080 1.188049 0.451234 0.054 Uiso 1 1 calc R U . . .
H18C H 0.320592 1.072433 0.478744 0.054 Uiso 1 1 calc R U . . .
C19 C 0.45819(10) 0.2242(3) 0.28001(9) 0.0377(5) Uani 1 1 d . . . . .
C20 C 0.40330(13) 0.1162(4) 0.29363(12) 0.0587(7) Uani 1 1 d . . . . .
H20A H 0.362109 0.172880 0.288066 0.088 Uiso 1 1 calc R U . . .
H20B H 0.406693 0.081066 0.333721 0.088 Uiso 1 1 calc R U . . .
H20C H 0.404805 0.023404 0.268121 0.088 Uiso 1 1 calc R U . . .
C21 C 0.47496(13) 0.2403(4) 0.21808(10) 0.0584(7) Uani 1 1 d . . . . .
H21A H 0.493914 0.140331 0.204196 0.088 Uiso 1 1 calc R U . . .
H21B H 0.506473 0.326776 0.213170 0.088 Uiso 1 1 calc R U . . .
H21C H 0.435541 0.264340 0.196030 0.088 Uiso 1 1 calc R U . . .

loop_
_atom_site_aniso_label
_atom_site_aniso_U_11
_atom_site_aniso_U_22
_atom_site_aniso_U_33
_atom_site_aniso_U_23
_atom_site_aniso_U_13
_atom_site_aniso_U_12
Al1 0.0194(3) 0.0201(3) 0.0238(3) 0.0009(2) -0.0001(2) 0.0005(2)
O2 0.0220(6) 0.0260(7) 0.0242(6) -0.0003(5) 0.0002(5) 0.0008(5)
N1 0.0212(7) 0.0193(8) 0.0257(7) 0.0008(6) 0.0003(6) 0.0029(6)
C13 0.0226(9) 0.0236(9) 0.0270(9) -0.0004(8) 0.0029(7) 0.0059(8)
C12 0.0278(10) 0.0406(12) 0.0247(9) -0.0032(8) -0.0004(8) 0.0056(9)
O1 0.0248(6) 0.0324(7) 0.0244(6) 0.0023(6) -0.0004(5) -0.0027(6)
O3 0.0215(6) 0.0239(7) 0.0347(7) -0.0002(6) 0.0021(5) -0.0004(5)
C11 0.0348(11) 0.0484(13) 0.0246(10) 0.0051(9) 0.0069(8) 0.0077(10)
C10 0.0305(10) 0.0411(12) 0.0350(11) 0.0067(9) 0.0090(9) 0.0005(9)
O4 0.0222(6) 0.0200(6) 0.0337(7) 0.0015(5) -0.0004(5) -0.0001(5)
O5 0.0211(6) 0.0245(7) 0.0256(6) -0.0020(5) -0.0011(5) 0.0014(5)
C9 0.0253(9) 0.0291(10) 0.0341(10) 0.0004(8) 0.0029(8) 0.0007(8)
C8 0.0229(9) 0.0227(9) 0.0251(9) 0.0000(7) 0.0031(7) 0.0049(7)
O6 0.0517(10) 0.0691(12) 0.0388(9) -0.0181(9) -0.0079(8) 0.0118(9)
C7 0.0216(9) 0.0204(9) 0.0306(9) 0.0014(8) 0.0008(8) 0.0016(7)
C6 0.0249(9) 0.0233(9) 0.0280(9) 0.0009(8) -0.0024(8) 0.0039(8)
C5 0.0278(10) 0.0297(11) 0.0386(11) -0.0005(9) -0.0048(9) -0.0010(8)
C4 0.0367(11) 0.0420(12) 0.0346(11) -0.0048(10) -0.0123(9) 0.0005(10)
C3 0.0400(12) 0.0498(13) 0.0256(10) -0.0006(10) -0.0065(9) 0.0073(10)
C2 0.0287(10) 0.0411(12) 0.0266(10) 0.0040(9) -0.0010(8) 0.0033(9)
C1 0.0239(9) 0.0258(10) 0.0259(9) 0.0015(8) -0.0018(7) 0.0051(8)
C14 0.0244(10) 0.0412(12) 0.0433(12) -0.0041(10) 0.0037(9) -0.0073(9)
C15 0.0249(9) 0.0296(10) 0.0206(9) -0.0003(8) -0.0008(7) -0.0042(8)
C16 0.0274(10) 0.0231(10) 0.0428(11) 0.0006(9) -0.0009(9) -0.0037(8)
C17 0.0277(9) 0.0222(9) 0.0261(9) 0.0020(7) -0.0031(8) 0.0016(8)
C18 0.0290(10) 0.0219(10) 0.0575(14) 0.0006(9) -0.0027(10) 0.0022(8)
C19 0.0365(11) 0.0462(13) 0.0305(10) -0.0053(10) -0.0035(9) 0.0166(10)
C20 0.0527(15) 0.0694(19) 0.0538(15) 0.0163(14) -0.0051(12) 0.0009(14)
C21 0.0492(14) 0.092(2) 0.0341(12) -0.0109(13) 0.0060(11) -0.0001(15)

loop_
_atom_type_symbol
_atom_type_description
_atom_type_scat_dispersion_real
_atom_type_scat_dispersion_imag
_atom_type_scat_source
C C 0.0033 0.0016 'International Tables Vol C Tables 4.2.6.8 and 6.1.1.4'
H H 0.0000 0.0000 'International Tables Vol C Tables 4.2.6.8 and 6.1.1.4'
Al Al 0.0645 0.0514 'International Tables Vol C Tables 4.2.6.8 and 6.1.1.4'
N N 0.0061 0.0033 'International Tables Vol C Tables 4.2.6.8 and 6.1.1.4'
O O 0.0106 0.0060 'International Tables Vol C Tables 4.2.6.8 and 6.1.1.4'

loop_
_geom_angle_atom_site_label_1
_geom_angle_atom_site_label_2
_geom_angle_atom_site_label_3
_geom_angle
_geom_angle_site_symmetry_1
_geom_angle_site_symmetry_3
_geom_angle_publ_flag
O2 Al1 N1 82.93(6) . . ?
O2 Al1 O4 91.08(6) . . ?
O2 Al1 O5 88.72(6) . . ?
O1 Al1 O2 172.86(6) . . ?
O1 Al1 N1 90.35(6) . . ?
O1 Al1 O3 94.30(6) . . ?
O1 Al1 O4 91.41(6) . . ?
O1 Al1 O5 88.81(6) . . ?
O3 Al1 O2 92.27(6) . . ?
O3 Al1 N1 174.23(6) . . ?
O3 Al1 O4 92.60(6) . . ?
O3 Al1 O5 87.22(6) . . ?
O4 Al1 N1 90.69(6) . . ?
O4 Al1 O5 179.73(7) . . ?
O5 Al1 N1 89.47(6) . . ?
C13 O2 Al1 115.45(11) . . ?
C8 N1 Al1 111.16(11) . . ?
C7 N1 Al1 126.81(13) . . ?
C7 N1 C8 121.84(16) . . ?
O2 C13 C12 122.92(17) . . ?
O2 C13 C8 118.24(16) . . ?
C12 C13 C8 118.84(17) . . ?
C13 C12 H12 120.2 . . ?
C11 C12 C13 119.65(19) . . ?
C11 C12 H12 120.2 . . ?
C1 O1 Al1 132.88(12) . . ?
C15 O3 Al1 128.58(12) . . ?
C12 C11 H11 119.4 . . ?
C10 C11 C12 121.20(18) . . ?
C10 C11 H11 119.4 . . ?
C11 C10 H10 120.1 . . ?
C11 C10 C9 119.80(19) . . ?
C9 C10 H10 120.1 . . ?
C17 O4 Al1 126.74(12) . . ?
Al1 O5 H5A 109.7 . . ?
Al1 O5 H5B 109.2 . . ?
H5A O5 H5B 104.4 . . ?
C10 C9 H9 120.2 . . ?
C10 C9 C8 119.59(19) . . ?
C8 C9 H9 120.2 . . ?
C13 C8 N1 112.13(15) . . ?
C9 C8 N1 126.99(17) . . ?
C9 C8 C13 120.86(17) . . ?
N1 C7 H7 117.8 . . ?
N1 C7 C6 124.34(17) . . ?
C6 C7 H7 117.8 . . ?
C5 C6 C7 117.42(17) . . ?
C5 C6 C1 120.08(17) . . ?
C1 C6 C7 122.49(17) . . ?
C6 C5 H5 119.4 . . ?
C4 C5 C6 121.15(19) . . ?
C4 C5 H5 119.4 . . ?
C5 C4 H4 120.6 . . ?
C5 C4 C3 118.83(19) . . ?
C3 C4 H4 120.6 . . ?
C4 C3 H3 119.3 . . ?
C2 C3 C4 121.49(19) . . ?
C2 C3 H3 119.3 . . ?
C3 C2 H2 119.4 . . ?
C3 C2 C1 121.19(19) . . ?
C1 C2 H2 119.4 . . ?
O1 C1 C6 122.97(16) . . ?
O1 C1 C2 119.77(17) . . ?
C2 C1 C6 117.26(17) . . ?
H14A C14 H14B 109.5 . . ?
H14A C14 H14C 109.5 . . ?
H14B C14 H14C 109.5 . . ?
C15 C14 H14A 109.5 . . ?
C15 C14 H14B 109.5 . . ?
C15 C14 H14C 109.5 . . ?
O3 C15 C14 116.89(17) . . ?
O3 C15 C16 123.66(17) . . ?
C16 C15 C14 119.44(18) . . ?
C15 C16 H16 118.0 . . ?
C15 C16 C17 124.10(18) . . ?
C17 C16 H16 118.0 . . ?
O4 C17 C16 124.28(17) . . ?
O4 C17 C18 116.90(16) . . ?
C16 C17 C18 118.82(17) . . ?
C17 C18 H18A 109.5 . . ?
C17 C18 H18B 109.5 . . ?
C17 C18 H18C 109.5 . . ?
H18A C18 H18B 109.5 . . ?
H18A C18 H18C 109.5 . . ?
H18B C18 H18C 109.5 . . ?
O6 C19 C20 122.5(2) . . ?
O6 C19 C21 121.5(2) . . ?
C20 C19 C21 116.0(2) . . ?
C19 C20 H20A 109.5 . . ?
C19 C20 H20B 109.5 . . ?
C19 C20 H20C 109.5 . . ?
H20A C20 H20B 109.5 . . ?
H20A C20 H20C 109.5 . . ?
H20B C20 H20C 109.5 . . ?
C19 C21 H21A 109.5 . . ?
C19 C21 H21B 109.5 . . ?
C19 C21 H21C 109.5 . . ?
H21A C21 H21B 109.5 . . ?
H21A C21 H21C 109.5 . . ?
H21B C21 H21C 109.5 . . ?

loop_
_geom_bond_atom_site_label_1
_geom_bond_atom_site_label_2
_geom_bond_distance
_geom_bond_site_symmetry_2
_geom_bond_publ_flag
Al1 O2 1.8802(13) . ?
Al1 N1 2.0138(16) . ?
Al1 O1 1.8309(13) . ?
Al1 O3 1.8653(13) . ?
Al1 O4 1.8977(13) . ?
Al1 O5 1.9565(13) . ?
O2 C13 1.344(2) . ?
N1 C8 1.424(2) . ?
N1 C7 1.291(2) . ?
C13 C12 1.399(3) . ?
C13 C8 1.404(3) . ?
C12 H12 0.9500 . ?
C12 C11 1.388(3) . ?
O1 C1 1.316(2) . ?
O3 C15 1.274(2) . ?
C11 H11 0.9500 . ?
C11 C10 1.386(3) . ?
C10 H10 0.9500 . ?
C10 C9 1.386(3) . ?
O4 C17 1.278(2) . ?
O5 H5A 0.8707 . ?
O5 H5B 0.8707 . ?
C9 H9 0.9500 . ?
C9 C8 1.393(3) . ?
O6 C19 1.217(3) . ?
C7 H7 0.9500 . ?
C7 C6 1.441(3) . ?
C6 C5 1.408(3) . ?
C6 C1 1.420(3) . ?
C5 H5 0.9500 . ?
C5 C4 1.376(3) . ?
C4 H4 0.9500 . ?
C4 C3 1.389(3) . ?
C3 H3 0.9500 . ?
C3 C2 1.376(3) . ?
C2 H2 0.9500 . ?
C2 C1 1.410(3) . ?
C14 H14A 0.9800 . ?
C14 H14B 0.9800 . ?
C14 H14C 0.9800 . ?
C14 C15 1.501(3) . ?
C15 C16 1.384(3) . ?
C16 H16 0.9500 . ?
C16 C17 1.393(3) . ?
C17 C18 1.494(3) . ?
C18 H18A 0.9800 . ?
C18 H18B 0.9800 . ?
C18 H18C 0.9800 . ?
C19 C20 1.482(3) . ?
C19 C21 1.487(3) . ?
C20 H20A 0.9800 . ?
C20 H20B 0.9800 . ?
C20 H20C 0.9800 . ?
C21 H21A 0.9800 . ?
C21 H21B 0.9800 . ?
C21 H21C 0.9800 . ?

loop_
_geom_torsion_atom_site_label_1
_geom_torsion_atom_site_label_2
_geom_torsion_atom_site_label_3
_geom_torsion_atom_site_label_4
_geom_torsion
_geom_torsion_site_symmetry_1
_geom_torsion_site_symmetry_2
_geom_torsion_site_symmetry_3
_geom_torsion_site_symmetry_4
_geom_torsion_publ_flag
Al1 O2 C13 C12 -177.09(14) . . . . ?
Al1 O2 C13 C8 3.5(2) . . . . ?
Al1 N1 C8 C13 -0.03(18) . . . . ?
Al1 N1 C8 C9 -178.66(15) . . . . ?
Al1 N1 C7 C6 -3.5(3) . . . . ?
Al1 O1 C1 C6 2.9(3) . . . . ?
Al1 O1 C1 C2 -176.80(14) . . . . ?
Al1 O3 C15 C14 -178.69(13) . . . . ?
Al1 O3 C15 C16 0.0(3) . . . . ?
Al1 O4 C17 C16 0.8(3) . . . . ?
Al1 O4 C17 C18 179.93(13) . . . . ?
O2 Al1 O3 C15 -89.87(15) . . . . ?
O2 Al1 O4 C17 90.61(15) . . . . ?
O2 C13 C12 C11 -177.07(18) . . . . ?
O2 C13 C8 N1 -2.2(2) . . . . ?
O2 C13 C8 C9 176.56(16) . . . . ?
N1 Al1 O2 C13 -2.64(12) . . . . ?
N1 Al1 O1 C1 -3.86(17) . . . . ?
N1 Al1 O4 C17 173.55(15) . . . . ?
N1 C7 C6 C5 179.94(17) . . . . ?
N1 C7 C6 C1 1.1(3) . . . . ?
C13 C12 C11 C10 -0.4(3) . . . . ?
C12 C13 C8 N1 178.38(16) . . . . ?
C12 C13 C8 C9 -2.9(3) . . . . ?
C12 C11 C10 C9 -1.1(3) . . . . ?
O1 Al1 O3 C15 92.93(15) . . . . ?
O1 Al1 O4 C17 -96.08(15) . . . . ?
O3 Al1 O2 C13 -179.43(12) . . . . ?
O3 Al1 O1 C1 172.72(16) . . . . ?
O3 Al1 O4 C17 -1.71(15) . . . . ?
O3 C15 C16 C17 -1.6(3) . . . . ?
C11 C10 C9 C8 0.6(3) . . . . ?
C10 C9 C8 N1 179.97(18) . . . . ?
C10 C9 C8 C13 1.4(3) . . . . ?
O4 Al1 O2 C13 87.92(12) . . . . ?
O4 Al1 O1 C1 -94.56(16) . . . . ?
O4 Al1 O3 C15 1.31(16) . . . . ?
O5 Al1 O2 C13 -92.26(12) . . . . ?
O5 Al1 O1 C1 85.60(16) . . . . ?
O5 Al1 O3 C15 -178.48(15) . . . . ?
C8 N1 C7 C6 -177.93(16) . . . . ?
C8 C13 C12 C11 2.3(3) . . . . ?
C7 N1 C8 C13 175.17(16) . . . . ?
C7 N1 C8 C9 -3.5(3) . . . . ?
C7 C6 C5 C4 -178.44(19) . . . . ?
C7 C6 C1 O1 -0.5(3) . . . . ?
C7 C6 C1 C2 179.16(17) . . . . ?
C6 C5 C4 C3 -0.8(3) . . . . ?
C5 C6 C1 O1 -179.31(17) . . . . ?
C5 C6 C1 C2 0.4(3) . . . . ?
C5 C4 C3 C2 0.5(3) . . . . ?
C4 C3 C2 C1 0.3(3) . . . . ?
C3 C2 C1 O1 178.98(18) . . . . ?
C3 C2 C1 C6 -0.7(3) . . . . ?
C1 C6 C5 C4 0.4(3) . . . . ?
C14 C15 C16 C17 177.07(19) . . . . ?
C15 C16 C17 O4 1.1(3) . . . . ?
C15 C16 C17 C18 -177.95(19) . . . . ?
